data_7046667
loop_
_publ_author_name
'Sroor, Farid M.'
'Vendier, Laure'
'Etienne, Michel'

_publ_section_title
;
 Cyclooctatetraenyl calcium and strontium amido complexes.
;
_journal_issue 36
_journal_name_full 'Dalton transactions (Cambridge, England : 2003)'
_journal_page_first 12587
_journal_page_last 12595
_journal_paper_doi 10.1039/c8dt02257g
_journal_volume 47
_journal_year 2018
_chemical_formula_moiety 'C21 H34 Ca1 K1 N1 Si2'
_chemical_formula_sum 'C21 H34 Ca K N Si2'
_chemical_formula_weight 435.86
_space_group_IT_number 14
_space_group_name_Hall '-P 2yn'
_space_group_name_H-M_alt 'P 1 21/n 1'
_symmetry_cell_setting monoclinic
_symmetry_space_group_name_Hall '-P 2yn'
_symmetry_space_group_name_H-M 'P 1 21/n 1'
_atom_sites_solution_hydrogens difmap
_atom_sites_solution_primary direct
_audit_update_record
;
2018-04-25 deposited with the CCDC.
2018-06-13 downloaded from the CCDC.
;
_cell_angle_alpha 90
_cell_angle_beta 103.6300(10)
_cell_angle_gamma 90
_cell_formula_units_Z 4
_cell_length_a 14.7841(6)
_cell_length_b 10.8936(4)
_cell_length_c 15.0864(6)
_cell_measurement_reflns_used 9978
_cell_measurement_temperature 100
_cell_measurement_theta_max 28
_cell_measurement_theta_min 2
_cell_volume 2361.27(16)
_computing_cell_refinement 'Apex2 (Bruker AXS, 2006)'
_computing_data_collection 'Apex2 (Bruker AXS, 2006)'
_computing_data_reduction 'Apex2 (Bruker AXS, 2006)'
_computing_molecular_graphics 'CAMERON (Watkin et al., 1996)'
_computing_publication_material 'CRYSTALS (Betteridge et al., 2003)'
_computing_structure_refinement 'CRYSTALS (Betteridge et al., 2003)'
_computing_structure_solution 'SHELXS 86 (Sheldrick, 1986)'
_diffrn_ambient_temperature 100
_diffrn_measured_fraction_theta_full 0.991
_diffrn_measured_fraction_theta_max 0.923
_diffrn_measurement_device Area
_diffrn_measurement_device_type 'Bruker Kappa Apex2'
_diffrn_measurement_method '\f & \w scans'
_diffrn_radiation_monochromator graphite
_diffrn_radiation_type 'Mo K\a'
_diffrn_radiation_wavelength 0.71073
_diffrn_reflns_av_R_equivalents 0.053
_diffrn_reflns_limit_h_max 19
_diffrn_reflns_limit_h_min -19
_diffrn_reflns_limit_k_max 14
_diffrn_reflns_limit_k_min -14
_diffrn_reflns_limit_l_max 19
_diffrn_reflns_limit_l_min -20
_diffrn_reflns_number 49750
_diffrn_reflns_theta_full 25.091
_diffrn_reflns_theta_max 29.176
_diffrn_reflns_theta_min 2.206
_diffrn_standards_number 0
_exptl_absorpt_coefficient_mu 0.549
_exptl_absorpt_correction_T_max 0.98
_exptl_absorpt_correction_T_min 0.92
_exptl_absorpt_correction_type multi-scan
_exptl_absorpt_process_details 'SADABS (Siemens, 1996)'
_exptl_crystal_colour colourless
_exptl_crystal_density_diffrn 1.226
_exptl_crystal_density_method 'not measured'
_exptl_crystal_description plate
_exptl_crystal_F_000 936
_exptl_crystal_size_max 0.200
_exptl_crystal_size_mid 0.080
_exptl_crystal_size_min 0.030
_refine_diff_density_max 1.84
_refine_diff_density_min -1.10
_refine_ls_extinction_method None
_refine_ls_goodness_of_fit_ref 1.0556
_refine_ls_hydrogen_treatment noref
_refine_ls_matrix_type full
_refine_ls_number_parameters 235
_refine_ls_number_reflns 4051
_refine_ls_number_restraints 0
_refine_ls_R_factor_all 0.0829
_refine_ls_R_factor_gt 0.0557
_refine_ls_shift/su_max 0.0005481
_refine_ls_shift/su_mean 0.0000346
_refine_ls_structure_factor_coef F
_refine_ls_weighting_details
;
 Method, part 1, Chebychev polynomial, (Watkin, 1994, Prince, 1982) 
 [weight] = 1.0/[A~0~*T~0~(x)+A~1~*T~1~(x) ... +A~n-1~]*T~n-1~(x)] 
 where A~i~ are the Chebychev coefficients listed below and x= Fcalc/Fmax 
 Method = Robust Weighting (Prince, 1982) 
 W = [weight] * [1-(deltaF/6*sigmaF)^2^]^2^ 
 A~i~ are: 
 0.200 0.105 0.687E-01 
;
_refine_ls_weighting_scheme calc
_refine_ls_wR_factor_all 0.0949
_refine_ls_wR_factor_gt 0.0532
_refine_ls_wR_factor_ref 0.0504
_reflns_limit_h_max 18
_reflns_limit_h_min -19
_reflns_limit_k_max 14
_reflns_limit_k_min 0
_reflns_limit_l_max 20
_reflns_limit_l_min 0
_reflns_number_gt 4432
_reflns_number_total 5896
_reflns_threshold_expression I>2.0\s(I)
_oxford_diffrn_Wilson_B_factor 0.00
_oxford_diffrn_Wilson_scale 0.00
_oxford_refine_ls_r_factor_ref 0.0501
_oxford_refine_ls_scale 0.10185(18)
_oxford_reflns_number_all 5875
_oxford_reflns_threshold_expression_ref I>3.0\s(I)
_cod_data_source_file c8dt02257g2.cif
_cod_data_source_block global
_cod_depositor_comments 'Adding full bibliography for 7046661--7046667.cif.'
_cod_original_sg_symbol_H-M 'P 1 21/n 1 '
_cod_original_formula_sum 'C21 H34 Ca1 K1 N1 Si2'
_cod_database_code 7046667

loop_
_symmetry_equiv_pos_as_xyz
x,y,z
-x,-y,-z
-x+1/2,y+1/2,-z+1/2
x+1/2,-y+1/2,z+1/2

loop_
_atom_site_label
_atom_site_type_symbol
_atom_site_fract_x
_atom_site_fract_y
_atom_site_fract_z
_atom_site_U_iso_or_equiv
_atom_site_occupancy
_atom_site_adp_type
Ca1 Ca 0.77802(3) 0.31658(5) 0.25909(3) 0.0167 1.0000 Uani
N1 N 0.93108(14) 0.30359(19) 0.24155(14) 0.0165 1.0000 Uani
Si2 Si 0.94462(5) 0.34395(6) 0.13634(5) 0.0169 1.0000 Uani
C4 C 0.8335(2) 0.3093(3) 0.04966(18) 0.0257 1.0000 Uani
C5 C 0.9726(2) 0.5102(3) 0.1241(2) 0.0318 1.0000 Uani
C6 C 1.0374(2) 0.2545(3) 0.0969(2) 0.0302 1.0000 Uani
Si1 Si 1.00761(5) 0.33014(7) 0.34328(5) 0.0195 1.0000 Uani
C8 C 0.9520(2) 0.2777(3) 0.43694(18) 0.0291 1.0000 Uani
C9 C 1.0422(2) 0.4958(3) 0.3667(2) 0.0323 1.0000 Uani
C10 C 1.1201(2) 0.2435(4) 0.3602(2) 0.0405 1.0000 Uani
C11 C 0.7150(2) 0.5319(3) 0.1842(2) 0.0316 1.0000 Uani
C12 C 0.7633(2) 0.5599(3) 0.2740(2) 0.0315 1.0000 Uani
C13 C 0.7612(2) 0.5153(3) 0.3617(2) 0.0306 1.0000 Uani
C14 C 0.7122(2) 0.4233(3) 0.39468(19) 0.0311 1.0000 Uani
C15 C 0.6465(2) 0.3346(3) 0.3555(2) 0.0281 1.0000 Uani
C16 C 0.59908(19) 0.3052(3) 0.2656(2) 0.0276 1.0000 Uani
C17 C 0.59789(19) 0.3532(3) 0.1787(2) 0.0277 1.0000 Uani
C18 C 0.6449(2) 0.4481(3) 0.14455(18) 0.0282 1.0000 Uani
K1 K 0.53181(6) 0.55082(6) 0.27609(5) 0.0338 1.0000 Uani
C20 C 0.2773(3) 0.3792(4) 0.0781(2) 0.0418 1.0000 Uani
C21 C 0.3001(2) 0.3964(3) 0.1799(2) 0.0265 1.0000 Uani
C22 C 0.2636(2) 0.4957(3) 0.2192(2) 0.0301 1.0000 Uani
C23 C 0.2866(2) 0.5142(3) 0.3128(2) 0.0327 1.0000 Uani
C24 C 0.3463(2) 0.4332(3) 0.3693(2) 0.0305 1.0000 Uani
C25 C 0.3820(2) 0.3346(3) 0.3316(2) 0.0288 1.0000 Uani
C26 C 0.35941(19) 0.3167(3) 0.2381(2) 0.0270 1.0000 Uani
H41 H 0.8398 0.3315 -0.0093 0.0323 1.0000 Uiso
H42 H 0.8199 0.2241 0.0509 0.0323 1.0000 Uiso
H43 H 0.7837 0.3550 0.0639 0.0323 1.0000 Uiso
H51 H 0.9796 0.5258 0.0639 0.0407 1.0000 Uiso
H52 H 1.0294 0.5308 0.1666 0.0407 1.0000 Uiso
H53 H 0.9240 0.5604 0.1357 0.0407 1.0000 Uiso
H61 H 1.0418 0.2818 0.0380 0.0383 1.0000 Uiso
H62 H 1.0966 0.2662 0.1385 0.0383 1.0000 Uiso
H63 H 1.0231 0.1691 0.0939 0.0383 1.0000 Uiso
H81 H 0.9927 0.2910 0.4949 0.0359 1.0000 Uiso
H82 H 0.9376 0.1920 0.4302 0.0359 1.0000 Uiso
H83 H 0.8954 0.3218 0.4338 0.0359 1.0000 Uiso
H91 H 1.0855 0.5026 0.4239 0.0408 1.0000 Uiso
H92 H 1.0714 0.5249 0.3200 0.0408 1.0000 Uiso
H93 H 0.9892 0.5441 0.3662 0.0408 1.0000 Uiso
H101 H 1.1590 0.2619 0.4181 0.0511 1.0000 Uiso
H102 H 1.1507 0.2637 0.3136 0.0511 1.0000 Uiso
H103 H 1.1073 0.1566 0.3575 0.0511 1.0000 Uiso
H111 H 0.7498 0.5584 0.1413 0.0393 1.0000 Uiso
H121 H 0.8208 0.5997 0.2746 0.0383 1.0000 Uiso
H131 H 0.8181 0.5324 0.4044 0.0378 1.0000 Uiso
H141 H 0.7473 0.3963 0.4532 0.0380 1.0000 Uiso
H151 H 0.6483 0.2655 0.3953 0.0359 1.0000 Uiso
H161 H 0.5770 0.2222 0.2613 0.0336 1.0000 Uiso
H171 H 0.5762 0.2930 0.1325 0.0359 1.0000 Uiso
H181 H 0.6460 0.4327 0.0821 0.0336 1.0000 Uiso
H201 H 0.3084 0.3075 0.0631 0.0534 1.0000 Uiso
H202 H 0.2978 0.4483 0.0494 0.0534 1.0000 Uiso
H203 H 0.2122 0.3691 0.0553 0.0534 1.0000 Uiso
H221 H 0.2218 0.5513 0.1807 0.0375 1.0000 Uiso
H231 H 0.2613 0.5824 0.3387 0.0396 1.0000 Uiso
H241 H 0.3622 0.4470 0.4338 0.0382 1.0000 Uiso
H251 H 0.4232 0.2781 0.3705 0.0355 1.0000 Uiso
H261 H 0.3853 0.2480 0.2121 0.0336 1.0000 Uiso

loop_
_atom_site_aniso_label
_atom_site_aniso_U_11
_atom_site_aniso_U_22
_atom_site_aniso_U_33
_atom_site_aniso_U_23
_atom_site_aniso_U_13
_atom_site_aniso_U_12
Ca1 0.0166(2) 0.0138(2) 0.0200(2) 0.00004(19) 0.00499(18) 0.00155(19)
N1 0.0172(10) 0.0185(10) 0.0138(9) -0.0011(8) 0.0036(8) 0.0032(8)
Si2 0.0190(3) 0.0183(3) 0.0145(3) 0.0006(3) 0.0057(2) 0.0041(3)
C4 0.0276(13) 0.0354(15) 0.0128(11) 0.0013(11) 0.0020(10) 0.0060(12)
C5 0.0454(18) 0.0231(14) 0.0302(15) 0.0025(12) 0.0154(14) -0.0023(13)
C6 0.0309(15) 0.0352(16) 0.0282(15) 0.0048(12) 0.0142(12) 0.0136(13)
Si1 0.0174(3) 0.0235(4) 0.0153(3) -0.0038(3) -0.0007(2) 0.0044(3)
C8 0.0393(16) 0.0308(15) 0.0145(12) 0.0015(11) 0.0012(11) 0.0000(13)
C9 0.0321(16) 0.0304(15) 0.0308(15) -0.0097(13) 0.0001(12) -0.0065(13)
C10 0.0306(16) 0.050(2) 0.0330(17) -0.0107(15) -0.0087(13) 0.0145(15)
C11 0.0336(16) 0.0262(15) 0.0421(17) 0.0171(13) 0.0232(14) 0.0144(12)
C12 0.0256(15) 0.0130(12) 0.056(2) -0.0002(13) 0.0100(14) 0.0029(11)
C13 0.0262(14) 0.0238(14) 0.0357(16) -0.0129(12) -0.0053(12) 0.0073(12)
C14 0.0315(15) 0.0417(18) 0.0191(13) -0.0009(12) 0.0041(11) 0.0158(13)
C15 0.0277(14) 0.0335(15) 0.0273(14) 0.0122(12) 0.0147(11) 0.0106(12)
C16 0.0185(12) 0.0231(14) 0.0429(17) 0.0006(12) 0.0107(12) -0.0007(11)
C17 0.0215(13) 0.0296(15) 0.0280(14) -0.0122(12) -0.0023(11) 0.0064(11)
C18 0.0321(15) 0.0369(16) 0.0161(12) 0.0040(11) 0.0066(11) 0.0206(13)
K1 0.0499(4) 0.0191(3) 0.0346(4) 0.0002(3) 0.0143(3) 0.0048(3)
C20 0.0404(18) 0.056(2) 0.0291(16) -0.0023(15) 0.0083(14) -0.0093(17)
C21 0.0227(13) 0.0298(14) 0.0282(14) 0.0033(12) 0.0081(11) -0.0056(11)
C22 0.0263(15) 0.0264(15) 0.0377(16) 0.0089(13) 0.0081(12) -0.0006(12)
C23 0.0337(16) 0.0244(14) 0.0440(18) -0.0032(13) 0.0174(14) -0.0035(12)
C24 0.0318(16) 0.0334(16) 0.0279(14) 0.0002(12) 0.0104(12) -0.0092(13)
C25 0.0249(14) 0.0279(15) 0.0338(15) 0.0077(12) 0.0073(11) -0.0016(12)
C26 0.0217(13) 0.0240(13) 0.0372(16) -0.0002(12) 0.0107(11) -0.0008(11)

loop_
_atom_type_symbol
_atom_type_scat_dispersion_real
_atom_type_scat_dispersion_imag
_atom_type_scat_Cromer_Mann_a1
_atom_type_scat_Cromer_Mann_b1
_atom_type_scat_Cromer_Mann_a2
_atom_type_scat_Cromer_Mann_b2
_atom_type_scat_Cromer_Mann_a3
_atom_type_scat_Cromer_Mann_b3
_atom_type_scat_Cromer_Mann_a4
_atom_type_scat_Cromer_Mann_b4
_atom_type_scat_Cromer_Mann_c
_atom_type_scat_source
C 0.0033 0.0016 2.3100 20.8439 1.0200 10.2075 1.5886 0.5687 0.8650 51.6512 0.2156 'International Tables Vol C 4.2.6.8 and 6.1.1.4'
H 0.0000 0.0000 0.4930 10.5109 0.3229 26.1257 0.1402 3.1424 0.0408 57.7998 0.0030 'International Tables Vol C 4.2.6.8 and 6.1.1.4'
Si 0.0817 0.0704 6.2915 2.4386 3.0353 32.3337 1.9891 0.6785 1.5410 81.6937 1.1407 'International Tables Vol C 4.2.6.8 and 6.1.1.4'
Ca 0.2262 0.3064 8.6266 10.4421 7.3873 0.6599 1.5899 85.7484 1.0211 178.4370 1.3751 'International Tables Vol C 4.2.6.8 and 6.1.1.4'
N 0.0061 0.0033 12.2126 0.0057 3.1322 9.8933 2.0125 28.9975 1.1663 0.5826 -11.5290 'International Tables Vol C 4.2.6.8 and 6.1.1.4'
K 0.2009 0.2494 8.2186 12.7949 7.4398 0.7748 1.0519 213.1870 0.8659 41.6841 1.4228 'International Tables Vol C 4.2.6.8 and 6.1.1.4'

loop_
_geom_angle_atom_site_label_1
_geom_angle_site_symmetry_1
_geom_angle_atom_site_label_2
_geom_angle_atom_site_label_3
_geom_angle_site_symmetry_3
_geom_angle
_geom_angle_publ_flag
C12 3_645 Ca1 N1 . 95.31(8) yes
C12 3_645 Ca1 Si2 . 98.08(7) yes
N1 . Ca1 Si2 . 26.86(5) yes
C12 3_645 Ca1 C11 . 137.72(10) yes
N1 . Ca1 C11 . 104.74(9) yes
Si2 . Ca1 C11 . 85.31(6) yes
C12 3_645 Ca1 C12 . 163.52(2) yes
N1 . Ca1 C12 . 99.76(9) yes
Si2 . Ca1 C12 . 92.45(7) yes
C11 . Ca1 C12 . 30.54(11) yes
C12 3_645 Ca1 C13 . 146.25(10) yes
N1 . Ca1 C13 . 109.53(9) yes
Si2 . Ca1 C13 . 114.47(8) yes
C11 . Ca1 C13 . 58.00(10) yes
C12 . Ca1 C13 . 30.50(11) yes
C12 3_645 Ca1 C14 . 116.50(10) yes
N1 . Ca1 C14 . 129.48(9) yes
Si2 . Ca1 C14 . 142.97(8) yes
C11 . Ca1 C14 . 78.02(10) yes
C12 . Ca1 C14 . 57.50(10) yes
C12 3_645 Ca1 C15 . 90.80(10) yes
N1 . Ca1 C15 . 154.66(8) yes
Si2 . Ca1 C15 . 170.84(7) yes
C11 . Ca1 C15 . 86.59(9) yes
C12 . Ca1 C15 . 78.39(10) yes
C12 3_645 Ca1 C16 . 77.91(9) yes
N1 . Ca1 C16 . 172.55(9) yes
Si2 . Ca1 C16 . 150.21(7) yes
C11 . Ca1 C16 . 78.88(9) yes
C12 . Ca1 C16 . 86.65(9) yes
C12 3_645 Ca1 C17 . 85.35(9) yes
N1 . Ca1 C17 . 147.13(9) yes
Si2 . Ca1 C17 . 120.42(7) yes
C11 . Ca1 C17 . 57.92(10) yes
C12 . Ca1 C17 . 78.37(9) yes
C12 3_645 Ca1 C18 . 108.11(10) yes
N1 . Ca1 C18 . 122.45(8) yes
Si2 . Ca1 C18 . 96.66(6) yes
C11 . Ca1 C18 . 30.29(11) yes
C12 . Ca1 C18 . 57.79(10) yes
C13 . Ca1 C14 . 29.76(10) yes
C13 . Ca1 C15 . 57.19(10) yes
C14 . Ca1 C15 . 29.92(10) yes
C13 . Ca1 C16 . 77.92(9) yes
C14 . Ca1 C16 . 57.34(10) yes
C15 . Ca1 C16 . 30.40(9) yes
C13 . Ca1 C17 . 85.64(9) yes
C14 . Ca1 C17 . 77.50(9) yes
C15 . Ca1 C17 . 57.82(9) yes
C16 . Ca1 C17 . 30.47(9) yes
C13 . Ca1 C18 . 77.90(9) yes
C14 . Ca1 C18 . 85.34(8) yes
C15 . Ca1 C18 . 78.30(9) yes
C16 . Ca1 C18 . 58.03(10) yes
C17 . Ca1 C18 . 30.33(10) yes
Ca1 . N1 Si2 . 114.72(10) yes
Ca1 . N1 Si1 . 110.00(10) yes
Si2 . N1 Si1 . 126.64(13) yes
N1 . Si2 Ca1 . 38.43(7) yes
N1 . Si2 C4 . 108.72(12) yes
Ca1 . Si2 C4 . 74.76(9) yes
N1 . Si2 C5 . 114.71(12) yes
Ca1 . Si2 C5 . 109.93(10) yes
C4 . Si2 C5 . 107.59(14) yes
N1 . Si2 C6 . 114.46(12) yes
Ca1 . Si2 C6 . 142.51(10) yes
C4 . Si2 C6 . 104.90(14) yes
C5 . Si2 C6 . 105.84(15) yes
Si2 . C4 H41 . 109.8 no
Si2 . C4 H42 . 109.7 no
H41 . C4 H42 . 109.7 no
Si2 . C4 H43 . 109.4 no
H41 . C4 H43 . 109.3 no
H42 . C4 H43 . 109.0 no
Si2 . C5 H51 . 110.0 no
Si2 . C5 H52 . 109.8 no
H51 . C5 H52 . 108.8 no
Si2 . C5 H53 . 110.0 no
H51 . C5 H53 . 109.2 no
H52 . C5 H53 . 108.9 no
Si2 . C6 H61 . 110.3 no
Si2 . C6 H62 . 110.1 no
H61 . C6 H62 . 108.6 no
Si2 . C6 H63 . 110.3 no
H61 . C6 H63 . 108.9 no
H62 . C6 H63 . 108.6 no
N1 . Si1 C8 . 108.05(12) yes
N1 . Si1 C9 . 115.10(13) yes
C8 . Si1 C9 . 107.27(14) yes
N1 . Si1 C10 . 114.59(13) yes
C8 . Si1 C10 . 105.98(16) yes
C9 . Si1 C10 . 105.27(16) yes
Si1 . C8 H81 . 110.5 no
Si1 . C8 H82 . 110.0 no
H81 . C8 H82 . 108.9 no
Si1 . C8 H83 . 110.0 no
H81 . C8 H83 . 109.1 no
H82 . C8 H83 . 108.3 no
Si1 . C9 H91 . 109.8 no
Si1 . C9 H92 . 109.1 no
H91 . C9 H92 . 108.5 no
Si1 . C9 H93 . 110.1 no
H91 . C9 H93 . 110.2 no
H92 . C9 H93 . 109.1 no
Si1 . C10 H101 . 110.2 no
Si1 . C10 H102 . 110.3 no
H101 . C10 H102 . 110.0 no
Si1 . C10 H103 . 109.3 no
H101 . C10 H103 . 108.5 no
H102 . C10 H103 . 108.6 no
Ca1 . C11 C12 . 74.71(16) yes
Ca1 . C11 C18 . 75.99(16) yes
C12 . C11 C18 . 134.9(3) yes
Ca1 . C11 H111 . 111.1 no
C12 . C11 H111 . 110.7 no
C18 . C11 H111 . 111.5 no
C11 . C12 Ca1 . 74.76(17) yes
C11 . C12 Ca1 3_655 90.26(18) yes
Ca1 . C12 Ca1 3_655 165.01(14) yes
C11 . C12 C13 . 135.0(3) yes
Ca1 . C12 C13 . 76.04(16) yes
Ca1 3_655 C12 C13 . 116.4(2) yes
C11 . C12 H121 . 110.8 no
Ca1 . C12 H121 . 111.2 no
Ca1 3_655 C12 H121 . 73.3 no
C13 . C12 H121 . 111.3 no
C12 . C13 Ca1 . 73.45(17) yes
C12 . C13 C14 . 135.0(3) yes
Ca1 . C13 C14 . 75.81(17) yes
C12 . C13 H131 . 110.8 no
Ca1 . C13 H131 . 111.0 no
C14 . C13 H131 . 110.5 no
C13 . C14 Ca1 . 74.42(17) yes
C13 . C14 C15 . 135.4(3) yes
Ca1 . C14 C15 . 73.91(16) yes
C13 . C14 H141 . 109.6 no
Ca1 . C14 H141 . 110.4 no
C15 . C14 H141 . 110.4 no
C14 . C15 Ca1 . 76.17(17) yes
C14 . C15 C16 . 134.6(3) yes
Ca1 . C15 C16 . 73.92(16) yes
C14 . C15 H151 . 111.3 no
Ca1 . C15 H151 . 111.3 no
C16 . C15 H151 . 111.0 no
C15 . C16 Ca1 . 75.68(16) yes
C15 . C16 C17 . 134.9(3) yes
Ca1 . C16 C17 . 75.15(16) yes
C15 . C16 H161 . 111.4 no
Ca1 . C16 H161 . 111.4 no
C17 . C16 H161 . 110.9 no
C16 . C17 Ca1 . 74.37(16) yes
C16 . C17 C18 . 135.6(3) yes
Ca1 . C17 C18 . 75.62(16) yes
C16 . C17 H171 . 110.7 no
Ca1 . C17 H171 . 110.7 no
C18 . C17 H171 . 110.2 no
C17 . C18 C11 . 134.3(3) yes
C17 . C18 Ca1 . 74.05(16) yes
C11 . C18 Ca1 . 73.72(16) yes
C17 . C18 H181 . 110.8 no
C11 . C18 H181 . 110.5 no
Ca1 . C18 H181 . 110.9 no
C21 . C20 H201 . 109.7 no
C21 . C20 H202 . 110.3 no
H201 . C20 H202 . 108.3 no
C21 . C20 H203 . 110.4 no
H201 . C20 H203 . 108.8 no
H202 . C20 H203 . 109.3 no
C20 . C21 C22 . 120.8(3) yes
C20 . C21 C26 . 121.6(3) yes
C22 . C21 C26 . 117.6(3) yes
C21 . C22 C23 . 121.1(3) yes
C21 . C22 H221 . 119.2 no
C23 . C22 H221 . 119.6 no
C22 . C23 C24 . 120.0(3) yes
C22 . C23 H231 . 120.1 no
C24 . C23 H231 . 119.8 no
C23 . C24 C25 . 119.4(3) yes
C23 . C24 H241 . 119.5 no
C25 . C24 H241 . 121.0 no
C24 . C25 C26 . 120.5(3) yes
C24 . C25 H251 . 119.8 no
C26 . C25 H251 . 119.7 no
C21 . C26 C25 . 121.3(3) yes
C21 . C26 H261 . 118.7 no
C25 . C26 H261 . 120.0 no

loop_
_geom_bond_atom_site_label_1
_geom_bond_atom_site_label_2
_geom_bond_site_symmetry_2
_geom_bond_distance
_geom_bond_publ_flag
Ca1 C12 3_645 2.880(3) yes
Ca1 N1 . 2.344(2) yes
Ca1 Si2 . 3.4256(9) yes
Ca1 C11 . 2.674(3) yes
Ca1 C12 . 2.674(3) yes
Ca1 C13 . 2.707(3) yes
Ca1 C14 . 2.724(3) yes
Ca1 C15 . 2.696(3) yes
Ca1 C16 . 2.673(3) yes
Ca1 C17 . 2.683(3) yes
Ca1 C18 . 2.703(3) yes
N1 Si2 . 1.704(2) yes
N1 Si1 . 1.703(2) yes
Si2 C4 . 1.881(3) yes
Si2 C5 . 1.877(3) yes
Si2 C6 . 1.889(3) yes
C4 H41 . 0.947 no
C4 H42 . 0.950 no
C4 H43 . 0.955 no
C5 H51 . 0.952 no
C5 H52 . 0.955 no
C5 H53 . 0.951 no
C6 H61 . 0.953 no
C6 H62 . 0.958 no
C6 H63 . 0.953 no
Si1 C8 . 1.883(3) yes
Si1 C9 . 1.887(3) yes
Si1 C10 . 1.876(3) yes
C8 H81 . 0.949 no
C8 H82 . 0.958 no
C8 H83 . 0.956 no
C9 H91 . 0.949 no
C9 H92 . 0.962 no
C9 H93 . 0.943 no
C10 H101 . 0.948 no
C10 H102 . 0.946 no
C10 H103 . 0.964 no
C11 C12 . 1.408(5) yes
C11 C18 . 1.405(5) yes
C11 H111 . 0.960 no
C12 C13 . 1.416(5) yes
C12 H121 . 0.953 no
C13 C14 . 1.395(5) yes
C13 H131 . 0.950 no
C14 C15 . 1.400(5) yes
C14 H141 . 0.959 no
C15 C16 . 1.408(4) yes
C15 H151 . 0.959 no
C16 C17 . 1.408(4) yes
C16 H161 . 0.958 no
C17 C18 . 1.409(5) yes
C17 H171 . 0.956 no
C18 H181 . 0.961 no
C20 C21 . 1.504(4) yes
C20 H201 . 0.960 no
C20 H202 . 0.954 no
C20 H203 . 0.948 no
C21 C22 . 1.402(4) yes
C21 C26 . 1.390(4) yes
C22 C23 . 1.387(5) yes
C22 H221 . 0.958 no
C23 C24 . 1.389(5) yes
C23 H231 . 0.956 no
C24 C25 . 1.377(4) yes
C24 H241 . 0.957 no
C25 C26 . 1.385(4) yes
C25 H251 . 0.963 no
C26 H261 . 0.964 no
